data_7135341
loop_
_publ_author_name
'Li, Yangjuan'
'He, Miao'
'Gong, Yu'

_publ_section_title
;
 Synthesis of crown ether-capped highly symmetrical fluoride-centered
 lanthanide clusters
 [Ln<sub>6</sub>F<sub>13</sub>(12-crown-4)<sub>6</sub>]I<sub>3</sub>F<sub>2</sub>
 (Ln = Ho, Er).
;
_journal_issue 19
_journal_name_full 'Chemical communications (Cambridge, England)'
_journal_page_first 5433
_journal_page_last 5437
_journal_paper_doi 10.1039/d6cc00045b
_journal_volume 62
_journal_year 2026
_chemical_formula_moiety 'C18 H35 Ho N O8, 3(B F4)'
_chemical_formula_sum 'C18 H35 B3 F12 Ho N O8'
_chemical_formula_weight 818.83
_chemical_properties_physical Air-sensitive,Moisture-sensitive
_space_group_crystal_system orthorhombic
_space_group_IT_number 19
_space_group_name_Hall 'P 2ac 2ab'
_space_group_name_H-M_alt 'P 21 21 21'
_atom_sites_solution_hydrogens geom
_atom_sites_solution_primary iterative
_audit_creation_date 2026-01-19
_audit_creation_method
;
Olex2 1.5
(compiled 2023.08.17 svn.r577a77a9 for OlexSys, GUI svn.r6817)
;
_audit_update_record
;
2026-01-19 deposited with the CCDC.	2026-02-06 downloaded from the CCDC.
;
_cell_angle_alpha 90
_cell_angle_beta 90
_cell_angle_gamma 90
_cell_formula_units_Z 4
_cell_length_a 10.3911(3)
_cell_length_b 10.7144(3)
_cell_length_c 26.1234(7)
_cell_measurement_reflns_used 11454
_cell_measurement_temperature 180.00(10)
_cell_measurement_theta_max 34.4770
_cell_measurement_theta_min 2.1040
_cell_volume 2908.43(14)
_computing_cell_refinement 'CrysAlisPro 1.171.43.124a (Rigaku OD, 2024)'
_computing_data_collection 'CrysAlisPro system (CCD 43.124a 64-bit (release 23-05-2024))'
_computing_data_reduction 'CrysAlisPro 1.171.43.124a (Rigaku OD, 2024)'
_computing_molecular_graphics 'Olex2 1.5 (Dolomanov et al., 2009)'
_computing_publication_material 'Olex2 1.5 (Dolomanov et al., 2009)'
_computing_structure_refinement 'SHELXL 2018/3 (Sheldrick, 2015)'
_computing_structure_solution 'olex2.solve 1.5 (Bourhis et al., 2015)'
_diffrn_ambient_environment N~2~
_diffrn_ambient_temperature 180.00(10)
_diffrn_detector 'Hybrid Pixel Array Detector'
_diffrn_detector_area_resol_mean 10.0000
_diffrn_detector_type HyPix
_diffrn_measured_fraction_theta_full 0.999
_diffrn_measured_fraction_theta_max 0.999
_diffrn_measurement_details
;
List of Runs (angles in degrees, time in seconds):

  # Type    Start    End  Width  t~exp~   \w     \q     \k     \f   Frames
#--------------------------------------------------------------------------
  1  \w    -80.00 -16.00   0.50    1.00    --  -16.23 -69.00 -50.00  128
  2  \w    -24.00   2.00   0.50    1.00    --  -16.23 -87.00  70.00   52
  3  \w    -56.00  -3.00   0.50    1.00    --  -16.23 -67.00 176.00  106
  4  \w    -86.00 -57.00   0.50    1.00    --  -16.23-178.00 -60.00   58
;
_diffrn_measurement_device 'four-circle diffractometer'
_diffrn_measurement_device_type 'XtaLAB Synergy R, DW system, HyPix'
_diffrn_measurement_method '\w scans'
_diffrn_orient_matrix_type 'CrysAlisPro convention (1999,Acta A55,543-557)'
_diffrn_orient_matrix_UB_11 -0.0236473000
_diffrn_orient_matrix_UB_12 -0.0372553000
_diffrn_orient_matrix_UB_13 0.0203690000
_diffrn_orient_matrix_UB_21 -0.0465065000
_diffrn_orient_matrix_UB_22 0.0463279000
_diffrn_orient_matrix_UB_23 0.0057346000
_diffrn_orient_matrix_UB_31 -0.0441082000
_diffrn_orient_matrix_UB_32 -0.0290412000
_diffrn_orient_matrix_UB_33 -0.0169976000
_diffrn_radiation_monochromator mirror
_diffrn_radiation_probe x-ray
_diffrn_radiation_type 'Mo K\a'
_diffrn_radiation_wavelength 0.71073
_diffrn_reflns_av_R_equivalents 0.0181
_diffrn_reflns_av_unetI/netI 0.0227
_diffrn_reflns_Laue_measured_fraction_full 0.999
_diffrn_reflns_Laue_measured_fraction_max 0.999
_diffrn_reflns_limit_h_max 12
_diffrn_reflns_limit_h_min -12
_diffrn_reflns_limit_k_max 13
_diffrn_reflns_limit_k_min -12
_diffrn_reflns_limit_l_max 32
_diffrn_reflns_limit_l_min -28
_diffrn_reflns_number 13042
_diffrn_reflns_point_group_measured_fraction_full 0.981
_diffrn_reflns_point_group_measured_fraction_max 0.978
_diffrn_reflns_theta_full 25.242
_diffrn_reflns_theta_max 26.368
_diffrn_reflns_theta_min 2.054
_diffrn_source 'Rotating-anode X-ray tube'
_diffrn_source_type 'Rigaku (Mo) X-ray Source'
_exptl_absorpt_coefficient_mu 2.840
_exptl_absorpt_correction_T_max 1.00000
_exptl_absorpt_correction_T_min 0.10587
_exptl_absorpt_correction_type multi-scan
_exptl_absorpt_process_details
;
CrysAlisPro 1.171.43.124a (Rigaku Oxford Diffraction, 2024)
Empirical absorption correction using spherical harmonics,
implemented in SCALE3 ABSPACK scaling algorithm.
;
_exptl_crystal_colour 'clear light colourless'
_exptl_crystal_colour_lustre clear
_exptl_crystal_colour_modifier light
_exptl_crystal_colour_primary colourless
_exptl_crystal_density_diffrn 1.870
_exptl_crystal_description block
_exptl_crystal_F_000 1616
_exptl_crystal_size_max 0.2
_exptl_crystal_size_mid 0.18
_exptl_crystal_size_min 0.16
_refine_diff_density_max 1.757
_refine_diff_density_min -1.606
_refine_diff_density_rms 0.107
_refine_ls_abs_structure_details
;
 Flack x determined using 2189 quotients [(I+)-(I-)]/[(I+)+(I-)]
 (Parsons, Flack and Wagner, Acta Cryst. B69 (2013) 249-259).
;
_refine_ls_abs_structure_Flack 0.016(6)
_refine_ls_extinction_method none
_refine_ls_goodness_of_fit_ref 1.091
_refine_ls_hydrogen_treatment constr
_refine_ls_matrix_type full
_refine_ls_number_parameters 404
_refine_ls_number_reflns 5821
_refine_ls_number_restraints 6
_refine_ls_restrained_S_all 1.092
_refine_ls_R_factor_all 0.0334
_refine_ls_R_factor_gt 0.0304
_refine_ls_shift/su_max 0.003
_refine_ls_shift/su_mean 0.000
_refine_ls_structure_factor_coef Fsqd
_refine_ls_weighting_details 'w=1/[\s^2^(Fo^2^)+(0.0315P)^2^+8.2185P] where P=(Fo^2^+2Fc^2^)/3'
_refine_ls_weighting_scheme calc
_refine_ls_wR_factor_gt 0.0780
_refine_ls_wR_factor_ref 0.0794
_reflns_Friedel_coverage 0.731
_reflns_Friedel_fraction_full 0.957
_reflns_Friedel_fraction_max 0.951
_reflns_number_gt 5401
_reflns_number_total 5821
_reflns_threshold_expression 'I > 2\s(I)'
_cod_data_source_file d6cc00045b2.cif
_cod_data_source_block yj-1337_auto
_cod_depositor_comments 'Adding full bibliography for 7135339--7135341.cif.'
_cod_database_code 7135341
_shelx_shelxl_version_number 2018/3
_chemical_oxdiff_formula Ho1C1N1O1I1F1B1Ag1
_shelx_space_group_comment
;
The symmetry employed for this shelxl refinement is uniquely defined
by the following loop, which should always be used as a source of
symmetry information in preference to the above space-group names.
They are only intended as comments.
;
_shelx_estimated_absorpt_t_max 0.659
_shelx_estimated_absorpt_t_min 0.601
_olex2_refinement_description
;
1. Fixed Uiso
 At 1.2 times of:
  All C(H,H) groups
 At 1.5 times of:
  All C(H,H,H) groups
2. Restrained distances
 F11-B3 = F10-B3 = F9-B3 = F12-B3
 1.381 with sigma of 0.002
 B3-F12 \\sim B3-F12A
 with sigma of 0.02
 C18-C17 \\sim C18A-C17
 with sigma of 0.02
3. Uiso/Uaniso restraints and constraints
Uanis(F10) = Uanis(F11)
4. Others
 Sof(F12A)=1-FVAR(1)
 Sof(F12)=FVAR(1)
 Sof(C18A)=Sof(H18D)=Sof(H18E)=Sof(H18F)=1-FVAR(2)
 Sof(C18)=Sof(H18A)=Sof(H18B)=Sof(H18C)=FVAR(2)
5.a Secondary CH2 refined with riding coordinates:
 C5(H5A,H5B), C13(H13A,H13B), C1(H1A,H1B), C16(H16A,H16B), C10(H10A,H10B),
 C7(H7A,H7B), C6(H6A,H6B), C9(H9A,H9B), C3(H3A,H3B), C4(H4A,H4B), C8(H8A,H8B),
 C2(H2A,H2B), C14(H14A,H14B), C15(H15A,H15B), C12(H12A,H12B), C11(H11A,H11B)
5.b Idealised Me refined as rotating group:
 C18(H18A,H18B,H18C), C18A(H18D,H18E,H18F)
;
_olex2_submission_special_instructions 'No special instructions were received'
_oxdiff_exptl_absorpt_empirical_details
;
Empirical correction (ABSPACK) includes:
- Absorption correction using spherical harmonics
- Frame scaling
;
_oxdiff_exptl_absorpt_empirical_full_max 15.994
_oxdiff_exptl_absorpt_empirical_full_min 0.580

loop_
_space_group_symop_operation_xyz
'x, y, z'
'-x+1/2, -y, z+1/2'
'-x, y+1/2, -z+1/2'
'x+1/2, -y+1/2, -z'

loop_
_atom_site_label
_atom_site_type_symbol
_atom_site_fract_x
_atom_site_fract_y
_atom_site_fract_z
_atom_site_U_iso_or_equiv
_atom_site_adp_type
_atom_site_occupancy
_atom_site_site_symmetry_order
_atom_site_calc_flag
_atom_site_refinement_flags_posn
_atom_site_refinement_flags_adp
_atom_site_refinement_flags_occupancy
_atom_site_disorder_assembly
_atom_site_disorder_group
Ho1 Ho 0.23941(2) 0.49627(3) 0.62560(2) 0.01583(9) Uani 1 1 d . . . . .
F10 F -0.3539(15) 0.5414(7) 0.5101(4) 0.176(4) Uani 1 1 d D . . . .
C5 C 0.5607(7) 0.4441(8) 0.6235(3) 0.0386(18) Uani 1 1 d . . . . .
H5A H 0.634396 0.438775 0.599579 0.046 Uiso 1 1 calc R U . . .
H5B H 0.577787 0.389127 0.653174 0.046 Uiso 1 1 calc R U . . .
F7 F 0.2724(5) 0.6091(5) 0.3723(2) 0.0531(13) Uani 1 1 d . . . . .
F5 F 0.0934(6) 0.6469(5) 0.41957(17) 0.0580(16) Uani 1 1 d . . . . .
O7 O 0.2078(5) 0.4414(4) 0.53761(17) 0.0289(11) Uani 1 1 d . . . . .
O2 O 0.4413(5) 0.4074(5) 0.59783(19) 0.0283(11) Uani 1 1 d . . . . .
N1 N 0.0701(6) 0.3389(6) 0.6291(2) 0.0313(13) Uani 1 1 d . . . . .
O4 O 0.2087(5) 0.4915(5) 0.71669(15) 0.0300(10) Uani 1 1 d . . . . .
B2 B 0.1415(8) 0.5884(8) 0.3772(4) 0.0314(18) Uani 1 1 d . . . . .
F8 F 0.1236(5) 0.4604(4) 0.3811(2) 0.0519(13) Uani 1 1 d . . . . .
C13 C 0.3048(7) 0.4944(9) 0.5040(2) 0.0409(17) Uani 1 1 d . . . . .
H13A H 0.279460 0.480458 0.467959 0.049 Uiso 1 1 calc R U . . .
H13B H 0.387927 0.451575 0.509890 0.049 Uiso 1 1 calc R U . . .
C1 C 0.1882(8) 0.3700(8) 0.7393(3) 0.0374(19) Uani 1 1 d . . . . .
H1A H 0.103021 0.337479 0.728840 0.045 Uiso 1 1 calc R U . . .
H1B H 0.189004 0.377298 0.777106 0.045 Uiso 1 1 calc R U . . .
O8 O 0.0391(5) 0.5807(5) 0.58851(18) 0.0285(11) Uani 1 1 d . . . . .
C16 C 0.2592(8) 0.8007(6) 0.6335(3) 0.038(2) Uani 1 1 d . . . . .
H16A H 0.343086 0.802998 0.651465 0.046 Uiso 1 1 calc R U . . .
H16B H 0.215031 0.881166 0.639680 0.046 Uiso 1 1 calc R U . . .
O6 O 0.3135(5) 0.6543(4) 0.56784(18) 0.0294(11) Uani 1 1 d . . . . .
F6 F 0.0815(6) 0.6334(6) 0.33333(18) 0.0605(16) Uani 1 1 d . . . . .
C18 C -0.082(3) 0.149(2) 0.6372(12) 0.070(9) Uani 0.75(7) 1 d D . P A 1
H18A H -0.172227 0.174479 0.641884 0.106 Uiso 0.75(7) 1 calc R U P A 1
H18B H -0.053733 0.101956 0.667310 0.106 Uiso 0.75(7) 1 calc R U P A 1
H18C H -0.075170 0.096472 0.606688 0.106 Uiso 0.75(7) 1 calc R U P A 1
C17 C -0.0017(10) 0.2602(9) 0.6310(4) 0.051(3) Uani 1 1 d D . . . .
C10 C -0.0204(8) 0.6904(8) 0.6087(3) 0.0355(18) Uani 1 1 d . . . . .
H10A H -0.113738 0.676441 0.613826 0.043 Uiso 1 1 calc R U . . .
H10B H -0.008868 0.761542 0.584971 0.043 Uiso 1 1 calc R U . . .
F1 F 0.6914(7) 0.4198(11) 0.7502(4) 0.144(5) Uani 1 1 d . . . . .
F3 F 0.8743(6) 0.3293(5) 0.7303(2) 0.0648(16) Uani 1 1 d . . . . .
C7 C 0.4020(9) 0.2200(7) 0.6457(3) 0.041(2) Uani 1 1 d . . . . .
H7A H 0.364782 0.135313 0.642575 0.049 Uiso 1 1 calc R U . . .
H7B H 0.481881 0.214890 0.666281 0.049 Uiso 1 1 calc R U . . .
C6 C 0.4296(9) 0.2742(7) 0.5936(3) 0.0383(19) Uani 1 1 d . . . . .
H6A H 0.510401 0.238565 0.579840 0.046 Uiso 1 1 calc R U . . .
H6B H 0.358829 0.253076 0.569717 0.046 Uiso 1 1 calc R U . . .
C9 C 0.0442(8) 0.7164(8) 0.6588(3) 0.0371(19) Uani 1 1 d . . . . .
H9A H 0.025713 0.803151 0.669570 0.044 Uiso 1 1 calc R U . . .
H9B H 0.010070 0.659328 0.685328 0.044 Uiso 1 1 calc R U . . .
F4 F 0.8800(10) 0.4982(8) 0.7752(3) 0.119(3) Uani 1 1 d . . . . .
C3 C 0.4309(9) 0.5639(8) 0.7227(3) 0.042(2) Uani 1 1 d . . . . .
H3A H 0.486753 0.628772 0.738006 0.050 Uiso 1 1 calc R U . . .
H3B H 0.468847 0.480999 0.730043 0.050 Uiso 1 1 calc R U . . .
F9 F -0.2286(10) 0.4410(6) 0.4509(4) 0.162(6) Uani 1 1 d D . . . .
O3 O 0.3120(5) 0.3035(4) 0.66892(19) 0.0315(11) Uani 1 1 d . . . . .
C4 C 0.5406(7) 0.5761(8) 0.6407(3) 0.039(2) Uani 1 1 d . . . . .
H4A H 0.612680 0.602669 0.662979 0.047 Uiso 1 1 calc R U . . .
H4B H 0.537442 0.632462 0.610698 0.047 Uiso 1 1 calc R U . . .
C8 C 0.2915(9) 0.2812(7) 0.7226(3) 0.0394(18) Uani 1 1 d . . . . .
H8A H 0.371715 0.296252 0.742025 0.047 Uiso 1 1 calc R U . . .
H8B H 0.263963 0.193832 0.728318 0.047 Uiso 1 1 calc R U . . .
C2 C 0.2967(9) 0.5721(7) 0.7446(3) 0.0384(19) Uani 1 1 d . . . . .
H2A H 0.298314 0.547314 0.781060 0.046 Uiso 1 1 calc R U . . .
H2B H 0.266094 0.659501 0.742581 0.046 Uiso 1 1 calc R U . . .
C14 C 0.3207(9) 0.6304(8) 0.5133(3) 0.043(2) Uani 1 1 d . . . . .
H14A H 0.404968 0.658538 0.499871 0.051 Uiso 1 1 calc R U . . .
H14B H 0.252171 0.677230 0.495292 0.051 Uiso 1 1 calc R U . . .
C15 C 0.2812(10) 0.7843(6) 0.5774(3) 0.0401(18) Uani 1 1 d . . . . .
H15A H 0.202665 0.807400 0.558150 0.048 Uiso 1 1 calc R U . . .
H15B H 0.352461 0.838955 0.565907 0.048 Uiso 1 1 calc R U . . .
O5 O 0.1814(5) 0.6993(4) 0.65409(19) 0.0282(11) Uani 1 1 d . . . . .
O1 O 0.4198(5) 0.5824(4) 0.6688(2) 0.0307(11) Uani 1 1 d . . . . .
F2 F 0.8175(6) 0.5121(7) 0.6935(3) 0.090(2) Uani 1 1 d . . . . .
C12 C 0.0789(8) 0.4424(7) 0.5183(3) 0.0340(18) Uani 1 1 d . . . . .
H12A H 0.031698 0.368797 0.531424 0.041 Uiso 1 1 calc R U . . .
H12B H 0.080566 0.437319 0.480446 0.041 Uiso 1 1 calc R U . . .
C11 C 0.0098(9) 0.5617(8) 0.5348(3) 0.0375(19) Uani 1 1 d . . . . .
H11A H 0.040330 0.633586 0.514284 0.045 Uiso 1 1 calc R U . . .
H11B H -0.084209 0.553011 0.529803 0.045 Uiso 1 1 calc R U . . .
B1 B 0.8109(10) 0.4383(9) 0.7360(4) 0.041(2) Uani 1 1 d . . . . .
B3 B -0.3389(7) 0.4371(6) 0.4799(3) 0.053(3) Uani 1 1 d D . . . .
F11 F -0.2978(15) 0.3453(8) 0.5132(3) 0.176(4) Uani 1 1 d D . . . .
F12 F -0.4338(8) 0.3474(8) 0.4798(5) 0.069(4) Uani 0.570(15) 1 d D . P B 1
F12A F -0.4088(19) 0.477(2) 0.4388(6) 0.122(10) Uani 0.430(15) 1 d D . P B 2
C18A C -0.126(4) 0.202(8) 0.6192(17) 0.053(17) Uani 0.25(7) 1 d D . P A 2
H18D H -0.112202 0.114965 0.608698 0.079 Uiso 0.25(7) 1 calc R U P A 2
H18E H -0.167978 0.247592 0.591329 0.079 Uiso 0.25(7) 1 calc R U P A 2
H18F H -0.181135 0.203683 0.649649 0.079 Uiso 0.25(7) 1 calc R U P A 2

loop_
_atom_site_aniso_label
_atom_site_aniso_U_11
_atom_site_aniso_U_22
_atom_site_aniso_U_33
_atom_site_aniso_U_23
_atom_site_aniso_U_13
_atom_site_aniso_U_12
Ho1 0.01686(13) 0.01535(13) 0.01529(14) 0.00056(10) -0.00085(8) -0.00004(10)
F10 0.335(13) 0.066(4) 0.128(5) -0.011(4) 0.115(7) -0.002(6)
C5 0.024(4) 0.050(5) 0.042(4) -0.002(4) 0.009(4) 0.000(3)
F7 0.042(3) 0.053(3) 0.064(3) 0.000(3) -0.002(3) -0.019(2)
F5 0.086(4) 0.064(3) 0.025(2) -0.002(2) 0.007(3) 0.034(3)
O7 0.034(3) 0.034(3) 0.018(2) -0.0054(18) -0.003(2) 0.004(2)
O2 0.026(3) 0.032(3) 0.027(3) -0.001(2) 0.002(2) 0.006(2)
N1 0.033(3) 0.034(3) 0.027(3) 0.002(3) 0.001(3) -0.010(3)
O4 0.030(2) 0.040(3) 0.019(2) 0.005(2) -0.0016(18) 0.012(3)
B2 0.033(4) 0.037(4) 0.025(4) 0.000(4) -0.003(4) 0.010(3)
F8 0.056(3) 0.035(3) 0.064(3) 0.003(2) 0.001(3) -0.014(2)
C13 0.044(4) 0.060(5) 0.018(3) 0.000(4) 0.007(3) 0.003(5)
C1 0.039(5) 0.048(5) 0.026(4) 0.014(3) 0.006(3) -0.003(4)
O8 0.029(3) 0.033(3) 0.023(2) -0.003(2) -0.007(2) 0.007(2)
C16 0.048(5) 0.018(3) 0.048(5) 0.000(3) -0.007(4) -0.005(3)
O6 0.038(3) 0.022(2) 0.028(3) 0.0083(19) 0.004(2) 0.000(2)
F6 0.075(4) 0.081(4) 0.026(3) 0.002(3) -0.003(3) 0.034(3)
C18 0.087(16) 0.061(12) 0.063(15) -0.011(10) 0.023(12) -0.059(12)
C17 0.057(6) 0.058(6) 0.039(5) -0.015(5) 0.011(5) -0.030(5)
C10 0.029(4) 0.041(4) 0.037(4) -0.004(3) -0.006(3) 0.016(3)
F1 0.048(4) 0.234(11) 0.151(8) 0.131(8) 0.030(5) 0.059(6)
F3 0.067(4) 0.048(3) 0.080(4) 0.006(3) 0.014(3) 0.003(3)
C7 0.056(6) 0.022(4) 0.045(5) -0.003(3) -0.004(4) 0.009(4)
C6 0.051(5) 0.028(4) 0.036(4) -0.004(3) -0.001(4) 0.013(4)
C9 0.040(5) 0.039(5) 0.032(4) -0.007(3) 0.002(4) 0.017(4)
F4 0.183(9) 0.072(5) 0.103(6) -0.019(5) -0.055(6) 0.015(7)
C3 0.042(5) 0.043(5) 0.041(5) -0.008(4) -0.021(4) 0.002(4)
F9 0.205(11) 0.050(4) 0.231(11) -0.028(5) 0.181(10) -0.015(5)
O3 0.037(3) 0.029(3) 0.028(3) 0.008(2) -0.003(2) 0.007(2)
C4 0.018(4) 0.043(5) 0.057(6) 0.002(4) 0.001(3) -0.004(3)
C8 0.049(5) 0.035(4) 0.034(4) 0.016(3) -0.004(4) 0.009(4)
C2 0.057(6) 0.036(4) 0.022(4) -0.011(3) -0.011(4) 0.011(4)
C14 0.051(5) 0.054(5) 0.024(4) 0.015(3) 0.011(4) -0.009(4)
C15 0.049(5) 0.020(3) 0.051(5) 0.009(3) 0.010(4) -0.001(4)
O5 0.032(3) 0.022(2) 0.031(3) -0.0007(19) -0.002(2) 0.006(2)
O1 0.024(3) 0.031(3) 0.037(3) -0.006(2) -0.009(2) -0.001(2)
F2 0.067(4) 0.116(6) 0.088(4) 0.069(4) -0.016(3) -0.015(4)
C12 0.037(5) 0.042(4) 0.023(4) -0.007(3) -0.010(3) -0.001(4)
C11 0.041(5) 0.040(4) 0.031(4) -0.001(3) -0.020(4) 0.008(3)
B1 0.043(6) 0.045(5) 0.036(5) 0.009(4) -0.002(4) 0.025(4)
B3 0.046(6) 0.044(6) 0.068(7) -0.004(5) 0.024(6) -0.019(5)
F11 0.335(13) 0.066(4) 0.128(5) -0.011(4) 0.115(7) -0.002(6)
F12 0.053(7) 0.042(6) 0.111(10) -0.029(6) 0.028(6) -0.011(5)
F12A 0.119(16) 0.17(2) 0.081(12) 0.011(13) -0.054(11) -0.072(16)
C18A 0.08(3) 0.07(4) 0.01(2) 0.000(17) -0.008(17) -0.03(3)

loop_
_atom_type_symbol
_atom_type_description
_atom_type_scat_dispersion_real
_atom_type_scat_dispersion_imag
_atom_type_scat_source
C C 0.0033 0.0016 'International Tables Vol C Tables 4.2.6.8 and 6.1.1.4'
H H 0.0000 0.0000 'International Tables Vol C Tables 4.2.6.8 and 6.1.1.4'
B B 0.0013 0.0007 'International Tables Vol C Tables 4.2.6.8 and 6.1.1.4'
F F 0.0171 0.0103 'International Tables Vol C Tables 4.2.6.8 and 6.1.1.4'
Ho Ho -0.2175 4.6783 'International Tables Vol C Tables 4.2.6.8 and 6.1.1.4'
N N 0.0061 0.0033 'International Tables Vol C Tables 4.2.6.8 and 6.1.1.4'
O O 0.0106 0.0060 'International Tables Vol C Tables 4.2.6.8 and 6.1.1.4'

loop_
_geom_angle_atom_site_label_1
_geom_angle_atom_site_label_2
_geom_angle_atom_site_label_3
_geom_angle
_geom_angle_site_symmetry_1
_geom_angle_site_symmetry_3
_geom_angle_publ_flag
O7 Ho1 O2 74.59(17) . . ?
O7 Ho1 N1 76.5(2) . . ?
O7 Ho1 O4 158.05(19) . . ?
O7 Ho1 O8 66.27(17) . . ?
O7 Ho1 O3 106.03(16) . . ?
O2 Ho1 N1 111.45(19) . . ?
O2 Ho1 O8 139.40(17) . . ?
O2 Ho1 O3 62.83(17) . . ?
N1 Ho1 O8 70.1(2) . . ?
N1 Ho1 O3 68.0(2) . . ?
O4 Ho1 O2 113.87(16) . . ?
O4 Ho1 N1 81.5(2) . . ?
O4 Ho1 O8 106.53(16) . . ?
O4 Ho1 O3 64.49(17) . . ?
O8 Ho1 O3 138.00(18) . . ?
O6 Ho1 O7 67.23(17) . . ?
O6 Ho1 O2 79.05(17) . . ?
O6 Ho1 N1 138.1(2) . . ?
O6 Ho1 O4 133.00(18) . . ?
O6 Ho1 O8 76.39(18) . . ?
O6 Ho1 O3 141.32(18) . . ?
O5 Ho1 O7 119.36(16) . . ?
O5 Ho1 O2 132.44(18) . . ?
O5 Ho1 N1 116.0(2) . . ?
O5 Ho1 O4 71.05(17) . . ?
O5 Ho1 O8 64.76(17) . . ?
O5 Ho1 O6 68.40(17) . . ?
O5 Ho1 O3 134.30(17) . . ?
O1 Ho1 O7 131.29(19) . . ?
O1 Ho1 O2 67.05(18) . . ?
O1 Ho1 N1 145.1(2) . . ?
O1 Ho1 O4 69.03(18) . . ?
O1 Ho1 O8 135.24(18) . . ?
O1 Ho1 O6 76.77(18) . . ?
O1 Ho1 O3 82.30(17) . . ?
O1 Ho1 O5 72.28(17) . . ?
H5A C5 H5B 108.7 . . ?
O2 C5 H5A 110.6 . . ?
O2 C5 H5B 110.6 . . ?
O2 C5 C4 105.8(7) . . ?
C4 C5 H5A 110.6 . . ?
C4 C5 H5B 110.6 . . ?
C13 O7 Ho1 112.9(4) . . ?
C12 O7 Ho1 117.7(4) . . ?
C12 O7 C13 115.7(6) . . ?
C5 O2 Ho1 119.5(4) . . ?
C6 O2 Ho1 109.9(5) . . ?
C6 O2 C5 112.0(6) . . ?
C17 N1 Ho1 175.2(8) . . ?
C1 O4 Ho1 116.3(4) . . ?
C1 O4 C2 115.0(5) . . ?
C2 O4 Ho1 113.6(4) . . ?
F7 B2 F8 107.3(6) . . ?
F7 B2 F6 108.0(8) . . ?
F5 B2 F7 111.1(8) . . ?
F5 B2 F8 110.1(8) . . ?
F5 B2 F6 110.2(6) . . ?
F8 B2 F6 110.1(8) . . ?
O7 C13 H13A 109.4 . . ?
O7 C13 H13B 109.4 . . ?
O7 C13 C14 111.3(6) . . ?
H13A C13 H13B 108.0 . . ?
C14 C13 H13A 109.4 . . ?
C14 C13 H13B 109.4 . . ?
O4 C1 H1A 109.6 . . ?
O4 C1 H1B 109.6 . . ?
O4 C1 C8 110.3(6) . . ?
H1A C1 H1B 108.1 . . ?
C8 C1 H1A 109.6 . . ?
C8 C1 H1B 109.6 . . ?
C10 O8 Ho1 121.4(4) . . ?
C10 O8 C11 112.5(6) . . ?
C11 O8 Ho1 120.3(4) . . ?
H16A C16 H16B 108.0 . . ?
C15 C16 H16A 109.4 . . ?
C15 C16 H16B 109.4 . . ?
O5 C16 H16A 109.4 . . ?
O5 C16 H16B 109.4 . . ?
O5 C16 C15 111.1(6) . . ?
C14 O6 Ho1 120.7(4) . . ?
C14 O6 C15 110.4(6) . . ?
C15 O6 Ho1 119.7(4) . . ?
H18A C18 H18B 109.5 . . ?
H18A C18 H18C 109.5 . . ?
H18B C18 H18C 109.5 . . ?
C17 C18 H18A 109.5 . . ?
C17 C18 H18B 109.5 . . ?
C17 C18 H18C 109.5 . . ?
N1 C17 C18 173(2) . . ?
N1 C17 C18A 153(4) . . ?
O8 C10 H10A 110.5 . . ?
O8 C10 H10B 110.5 . . ?
O8 C10 C9 106.4(6) . . ?
H10A C10 H10B 108.6 . . ?
C9 C10 H10A 110.5 . . ?
C9 C10 H10B 110.5 . . ?
H7A C7 H7B 108.8 . . ?
C6 C7 H7A 110.7 . . ?
C6 C7 H7B 110.7 . . ?
O3 C7 H7A 110.7 . . ?
O3 C7 H7B 110.7 . . ?
O3 C7 C6 105.4(6) . . ?
O2 C6 C7 109.2(6) . . ?
O2 C6 H6A 109.8 . . ?
O2 C6 H6B 109.8 . . ?
C7 C6 H6A 109.8 . . ?
C7 C6 H6B 109.8 . . ?
H6A C6 H6B 108.3 . . ?
C10 C9 H9A 109.6 . . ?
C10 C9 H9B 109.6 . . ?
H9A C9 H9B 108.1 . . ?
O5 C9 C10 110.2(6) . . ?
O5 C9 H9A 109.6 . . ?
O5 C9 H9B 109.6 . . ?
H3A C3 H3B 108.6 . . ?
C2 C3 H3A 110.3 . . ?
C2 C3 H3B 110.3 . . ?
O1 C3 H3A 110.3 . . ?
O1 C3 H3B 110.3 . . ?
O1 C3 C2 106.9(6) . . ?
C7 O3 Ho1 121.9(4) . . ?
C7 O3 C8 114.0(6) . . ?
C8 O3 Ho1 122.7(4) . . ?
C5 C4 H4A 110.0 . . ?
C5 C4 H4B 110.0 . . ?
H4A C4 H4B 108.4 . . ?
O1 C4 C5 108.3(6) . . ?
O1 C4 H4A 110.0 . . ?
O1 C4 H4B 110.0 . . ?
C1 C8 H8A 110.4 . . ?
C1 C8 H8B 110.4 . . ?
O3 C8 C1 106.6(6) . . ?
O3 C8 H8A 110.4 . . ?
O3 C8 H8B 110.4 . . ?
H8A C8 H8B 108.6 . . ?
O4 C2 C3 110.9(6) . . ?
O4 C2 H2A 109.5 . . ?
O4 C2 H2B 109.5 . . ?
C3 C2 H2A 109.5 . . ?
C3 C2 H2B 109.5 . . ?
H2A C2 H2B 108.0 . . ?
C13 C14 H14A 109.9 . . ?
C13 C14 H14B 109.9 . . ?
O6 C14 C13 109.1(6) . . ?
O6 C14 H14A 109.9 . . ?
O6 C14 H14B 109.9 . . ?
H14A C14 H14B 108.3 . . ?
C16 C15 H15A 110.0 . . ?
C16 C15 H15B 110.0 . . ?
O6 C15 C16 108.4(6) . . ?
O6 C15 H15A 110.0 . . ?
O6 C15 H15B 110.0 . . ?
H15A C15 H15B 108.4 . . ?
C16 O5 Ho1 115.2(4) . . ?
C9 O5 Ho1 113.2(4) . . ?
C9 O5 C16 119.0(6) . . ?
C3 O1 Ho1 118.6(5) . . ?
C3 O1 C4 114.9(6) . . ?
C4 O1 Ho1 115.0(4) . . ?
O7 C12 H12A 109.6 . . ?
O7 C12 H12B 109.6 . . ?
O7 C12 C11 110.2(6) . . ?
H12A C12 H12B 108.1 . . ?
C11 C12 H12A 109.6 . . ?
C11 C12 H12B 109.6 . . ?
O8 C11 C12 107.0(6) . . ?
O8 C11 H11A 110.3 . . ?
O8 C11 H11B 110.3 . . ?
C12 C11 H11A 110.3 . . ?
C12 C11 H11B 110.3 . . ?
H11A C11 H11B 108.6 . . ?
F1 B1 F3 111.3(10) . . ?
F1 B1 F4 110.1(10) . . ?
F1 B1 F2 111.5(8) . . ?
F3 B1 F4 103.0(8) . . ?
F3 B1 F2 112.9(8) . . ?
F2 B1 F4 107.6(9) . . ?
F10 B3 F11 104.7(8) . . ?
F10 B3 F12 119.2(8) . . ?
F9 B3 F10 112.6(7) . . ?
F9 B3 F11 96.4(8) . . ?
F9 B3 F12 128.1(8) . . ?
F12 B3 F11 74.1(9) . . ?
F12A B3 F10 97.9(13) . . ?
F12A B3 F9 90.0(12) . . ?
F12A B3 F11 152.0(11) . . ?
C17 C18A H18D 109.5 . . ?
C17 C18A H18E 109.5 . . ?
C17 C18A H18F 109.5 . . ?
H18D C18A H18E 109.5 . . ?
H18D C18A H18F 109.5 . . ?
H18E C18A H18F 109.5 . . ?

loop_
_geom_bond_atom_site_label_1
_geom_bond_atom_site_label_2
_geom_bond_distance
_geom_bond_site_symmetry_2
_geom_bond_publ_flag
Ho1 O7 2.395(4) . ?
Ho1 O2 2.416(5) . ?
Ho1 N1 2.439(5) . ?
Ho1 O4 2.402(4) . ?
Ho1 O8 2.468(5) . ?
Ho1 O6 2.395(4) . ?
Ho1 O3 2.473(5) . ?
Ho1 O5 2.377(5) . ?
Ho1 O1 2.375(5) . ?
F10 B3 1.376(3) . ?
C5 H5A 0.9900 . ?
C5 H5B 0.9900 . ?
C5 O2 1.463(9) . ?
C5 C4 1.499(12) . ?
F7 B2 1.385(10) . ?
F5 B2 1.367(10) . ?
O7 C13 1.451(9) . ?
O7 C12 1.431(10) . ?
O2 C6 1.437(9) . ?
N1 C17 1.127(10) . ?
O4 C1 1.446(9) . ?
O4 C2 1.454(10) . ?
B2 F8 1.387(10) . ?
B2 F6 1.391(10) . ?
C13 H13A 0.9900 . ?
C13 H13B 0.9900 . ?
C13 C14 1.486(12) . ?
C1 H1A 0.9900 . ?
C1 H1B 0.9900 . ?
C1 C8 1.500(12) . ?
O8 C10 1.429(9) . ?
O8 C11 1.450(9) . ?
C16 H16A 0.9900 . ?
C16 H16B 0.9900 . ?
C16 C15 1.495(11) . ?
C16 O5 1.457(8) . ?
O6 C14 1.450(9) . ?
O6 C15 1.455(8) . ?
C18 H18A 0.9800 . ?
C18 H18B 0.9800 . ?
C18 H18C 0.9800 . ?
C18 C17 1.465(13) . ?
C17 C18A 1.47(2) . ?
C10 H10A 0.9900 . ?
C10 H10B 0.9900 . ?
C10 C9 1.497(10) . ?
F1 B1 1.311(13) . ?
F3 B1 1.349(10) . ?
C7 H7A 0.9900 . ?
C7 H7B 0.9900 . ?
C7 C6 1.508(11) . ?
C7 O3 1.430(9) . ?
C6 H6A 0.9900 . ?
C6 H6B 0.9900 . ?
C9 H9A 0.9900 . ?
C9 H9B 0.9900 . ?
C9 O5 1.443(10) . ?
F4 B1 1.407(13) . ?
C3 H3A 0.9900 . ?
C3 H3B 0.9900 . ?
C3 C2 1.509(13) . ?
C3 O1 1.427(9) . ?
F9 B3 1.375(3) . ?
O3 C8 1.437(9) . ?
C4 H4A 0.9900 . ?
C4 H4B 0.9900 . ?
C4 O1 1.456(9) . ?
C8 H8A 0.9900 . ?
C8 H8B 0.9900 . ?
C2 H2A 0.9900 . ?
C2 H2B 0.9900 . ?
C14 H14A 0.9900 . ?
C14 H14B 0.9900 . ?
C15 H15A 0.9900 . ?
C15 H15B 0.9900 . ?
F2 B1 1.364(10) . ?
C12 H12A 0.9900 . ?
C12 H12B 0.9900 . ?
C12 C11 1.529(11) . ?
C11 H11A 0.9900 . ?
C11 H11B 0.9900 . ?
B3 F11 1.380(3) . ?
B3 F12 1.376(3) . ?
B3 F12A 1.367(16) . ?
C18A H18D 0.9800 . ?
C18A H18E 0.9800 . ?
C18A H18F 0.9800 . ?

loop_
_geom_torsion_atom_site_label_1
_geom_torsion_atom_site_label_2
_geom_torsion_atom_site_label_3
_geom_torsion_atom_site_label_4
_geom_torsion
_geom_torsion_site_symmetry_1
_geom_torsion_site_symmetry_2
_geom_torsion_site_symmetry_3
_geom_torsion_site_symmetry_4
_geom_torsion_publ_flag
Ho1 O7 C13 C14 -50.0(7) . . . . ?
Ho1 O7 C12 C11 46.4(7) . . . . ?
Ho1 O2 C6 C7 -63.5(7) . . . . ?
Ho1 O4 C1 C8 51.3(7) . . . . ?
Ho1 O4 C2 C3 -41.7(7) . . . . ?
Ho1 O8 C10 C9 -12.2(8) . . . . ?
Ho1 O8 C11 C12 26.4(8) . . . . ?
Ho1 O6 C14 C13 -12.3(9) . . . . ?
Ho1 O6 C15 C16 26.0(9) . . . . ?
Ho1 O3 C8 C1 17.7(9) . . . . ?
C5 O2 C6 C7 71.9(8) . . . . ?
C5 C4 O1 Ho1 -51.7(8) . . . . ?
C5 C4 O1 C3 91.4(8) . . . . ?
O7 C13 C14 O6 39.5(9) . . . . ?
O7 C12 C11 O8 -44.7(8) . . . . ?
O2 C5 C4 O1 51.1(8) . . . . ?
O4 C1 C8 O3 -41.9(9) . . . . ?
C13 O7 C12 C11 -91.3(7) . . . . ?
C1 O4 C2 C3 95.9(8) . . . . ?
O8 C10 C9 O5 42.8(9) . . . . ?
C10 O8 C11 C12 180.0(6) . . . . ?
C10 C9 O5 Ho1 -57.3(7) . . . . ?
C10 C9 O5 C16 82.9(8) . . . . ?
C7 O3 C8 C1 -175.9(7) . . . . ?
C6 C7 O3 Ho1 -2.4(8) . . . . ?
C6 C7 O3 C8 -169.0(7) . . . . ?
O3 C7 C6 O2 41.1(9) . . . . ?
C4 C5 O2 Ho1 -31.0(8) . . . . ?
C4 C5 O2 C6 -161.6(6) . . . . ?
C2 O4 C1 C8 -85.0(8) . . . . ?
C2 C3 O1 Ho1 -37.6(8) . . . . ?
C2 C3 O1 C4 -179.3(6) . . . . ?
C14 O6 C15 C16 173.2(7) . . . . ?
C15 C16 O5 Ho1 44.0(8) . . . . ?
C15 C16 O5 C9 -95.3(8) . . . . ?
C15 O6 C14 C13 -159.1(7) . . . . ?
O5 C16 C15 O6 -44.0(9) . . . . ?
O1 C3 C2 O4 50.7(8) . . . . ?
C12 O7 C13 C14 89.8(8) . . . . ?
C11 O8 C10 C9 -165.5(7) . . . . ?
